data_7209163
loop_
_publ_author_name
'Pandurangan, Komala'
'Kitchen, Jonathan A.'
'McCabe, Thomas'
'Gunnlaugsson, Thorfinnur'

_publ_section_title
;
 Hydrogen bonding interactions and supramolecular networks of
 pyridine-aryl based thiosemicarbazides and their Zn(ii) complexes
;
_journal_issue 7
_journal_name_full CrystEngComm
_journal_page_first 1421
_journal_paper_doi 10.1039/c2ce26718g
_journal_volume 15
_journal_year 2013
_chemical_formula_sum 'C26 H20 F6 N8 S2 Zn'
_chemical_formula_weight 687.99
_chemical_name_systematic
;
?
;
_space_group_IT_number 52
_symmetry_cell_setting orthorhombic
_symmetry_space_group_name_Hall '-P 2a 2bc'
_symmetry_space_group_name_H-M 'P n n a'
_atom_sites_solution_hydrogens geom
_atom_sites_solution_primary direct
_atom_sites_solution_secondary difmap
_audit_creation_method SHELXL-97
_cell_angle_alpha 90.00
_cell_angle_beta 90.00
_cell_angle_gamma 90.00
_cell_formula_units_Z 4
_cell_length_a 17.125(3)
_cell_length_b 13.543(3)
_cell_length_c 13.762(3)
_cell_measurement_reflns_used 14955
_cell_measurement_temperature 128(2)
_cell_measurement_theta_max 32.0330
_cell_measurement_theta_min 1.7317
_cell_volume 3191.7(11)
_computing_structure_refinement 'SHELXL-97 (Sheldrick, 1997)'
_diffrn_ambient_temperature 128(2)
_diffrn_measured_fraction_theta_full 0.991
_diffrn_measured_fraction_theta_max 0.991
_diffrn_measurement_device_type 'Rigaku Saturn 724'
_diffrn_measurement_method '\f and \w scans'
_diffrn_radiation_monochromator graphite
_diffrn_radiation_source 'fine-focus sealed tube'
_diffrn_radiation_type MoK\a
_diffrn_radiation_wavelength 0.71073
_diffrn_reflns_av_R_equivalents 0.0557
_diffrn_reflns_av_sigmaI/netI 0.0428
_diffrn_reflns_limit_h_max 20
_diffrn_reflns_limit_h_min -19
_diffrn_reflns_limit_k_max 16
_diffrn_reflns_limit_k_min -14
_diffrn_reflns_limit_l_max 11
_diffrn_reflns_limit_l_min -16
_diffrn_reflns_number 13352
_diffrn_reflns_theta_full 25.00
_diffrn_reflns_theta_max 25.00
_diffrn_reflns_theta_min 2.38
_exptl_absorpt_coefficient_mu 0.965
_exptl_absorpt_correction_T_max 0.7875
_exptl_absorpt_correction_T_min 0.6706
_exptl_absorpt_correction_type multi-scan
_exptl_absorpt_process_details Crystalclear
_exptl_crystal_colour Yellow
_exptl_crystal_density_diffrn 1.432
_exptl_crystal_density_method 'not measured'
_exptl_crystal_description Block
_exptl_crystal_F_000 1392
_exptl_crystal_size_max 0.45
_exptl_crystal_size_mid 0.32
_exptl_crystal_size_min 0.26
_refine_diff_density_max 0.814
_refine_diff_density_min -0.894
_refine_diff_density_rms 0.231
_refine_ls_extinction_method none
_refine_ls_goodness_of_fit_ref 1.339
_refine_ls_hydrogen_treatment constr
_refine_ls_matrix_type full
_refine_ls_number_parameters 195
_refine_ls_number_reflns 2795
_refine_ls_number_restraints 0
_refine_ls_restrained_S_all 1.339
_refine_ls_R_factor_all 0.0869
_refine_ls_R_factor_gt 0.0709
_refine_ls_shift/su_max 0.000
_refine_ls_shift/su_mean 0.000
_refine_ls_structure_factor_coef Fsqd
_refine_ls_weighting_details 'calc w=1/[\s^2^(Fo^2^)+(0.1418P)^2^+9.6045P] where P=(Fo^2^+2Fc^2^)/3'
_refine_ls_weighting_scheme calc
_refine_ls_wR_factor_gt 0.2327
_refine_ls_wR_factor_ref 0.2734
_reflns_number_gt 2673
_reflns_number_total 2795
_reflns_threshold_expression >2sigma(I)
_cod_data_source_file c2ce26718g.txt
_cod_data_source_block KP34
_cod_depositor_comments
;
The following automatic conversions were performed:

'_symmetry_cell_setting' value 'Orthorhombic' changed to
'orthorhombic' according to
/home/saulius/struct/CIF-dictionaries/cif_core.dic dictionary named
'cif_core.dic' version 2.4.2 from
2011-04-26.

'_exptl_absorpt_correction_type' value 'Multi-scan'
changed to 'multi-scan' according to
/home/saulius/struct/CIF-dictionaries/cif_core.dic dictionary named
'cif_core.dic' version 2.4.2 from 2011-04-26.

Automatic conversion script
Id: cif_fix_values 1891 2012-01-12 08:04:46Z andrius 
;
_cod_original_sg_symbol_H-M Pnna
_cod_database_code 7209163

loop_
_symmetry_equiv_pos_as_xyz
'x, y, z'
'-x+1/2, -y, z'
'x, -y+1/2, -z+1/2'
'-x+1/2, y+1/2, -z+1/2'
'-x, -y, -z'
'x-1/2, y, -z'
'-x, y-1/2, z-1/2'
'x-1/2, -y-1/2, z-1/2'

loop_
_atom_site_label
_atom_site_type_symbol
_atom_site_fract_x
_atom_site_fract_y
_atom_site_fract_z
_atom_site_U_iso_or_equiv
_atom_site_adp_type
_atom_site_occupancy
_atom_site_symmetry_multiplicity
_atom_site_calc_flag
_atom_site_refinement_flags
Zn1 Zn 0.2500 0.0000 -0.07434(7) 0.0193(4) Uani 1 2 d S
S1 S 0.21753(9) 0.14454(11) -0.15275(11) 0.0211(5) Uani 1 1 d .
N1 N 0.4475(3) 0.1048(4) 0.0801(4) 0.0262(12) Uani 1 1 d .
H1X H 0.4489 0.1655 0.0572 0.031 Uiso 1 1 calc R
N2 N 0.3294(3) 0.0805(4) -0.0011(4) 0.0230(12) Uani 1 1 d .
N3 N 0.3392(3) 0.1785(3) -0.0270(4) 0.0193(11) Uani 1 1 d .
N4 N 0.2963(3) 0.3096(4) -0.1213(4) 0.0232(12) Uani 1 1 d .
H4A H 0.2728 0.3229 -0.1767 0.028 Uiso 1 1 calc R
C1 C 0.5077(5) 0.0739(6) 0.1378(6) 0.0413(19) Uani 1 1 d .
H1 H 0.5489 0.1185 0.1526 0.050 Uiso 1 1 calc R
C2 C 0.5098(5) -0.0172(5) 0.1737(6) 0.0369(17) Uani 1 1 d .
H2 H 0.5526 -0.0390 0.2120 0.044 Uiso 1 1 calc R
C3 C 0.4457(5) -0.0814(5) 0.1529(5) 0.0370(18) Uani 1 1 d .
H3 H 0.4446 -0.1456 0.1806 0.044 Uiso 1 1 calc R
C4 C 0.3869(5) -0.0522(5) 0.0947(5) 0.0312(16) Uani 1 1 d .
H4 H 0.3461 -0.0971 0.0791 0.037 Uiso 1 1 calc R
C5 C 0.3853(4) 0.0466(4) 0.0559(4) 0.0211(13) Uani 1 1 d .
C6 C 0.2917(4) 0.2108(5) -0.0915(4) 0.0221(13) Uani 1 1 d .
C7 C 0.3330(4) 0.3911(5) -0.0758(4) 0.0217(13) Uani 1 1 d .
C8 C 0.3572(4) 0.3926(5) 0.0212(5) 0.0332(16) Uani 1 1 d .
H8 H 0.3520 0.3352 0.0603 0.040 Uiso 1 1 calc R
C9 C 0.3884(5) 0.4769(5) 0.0600(5) 0.0306(16) Uani 1 1 d .
H9 H 0.4057 0.4769 0.1256 0.037 Uiso 1 1 calc R
C10 C 0.3952(4) 0.5628(5) 0.0049(5) 0.0265(14) Uani 1 1 d .
C11 C 0.3723(4) 0.5625(5) -0.0932(5) 0.0228(13) Uani 1 1 d .
H11 H 0.3772 0.6200 -0.1322 0.027 Uiso 1 1 calc R
C12 C 0.3419(4) 0.4746(4) -0.1318(5) 0.0209(13) Uani 1 1 d .
H12 H 0.3272 0.4726 -0.1983 0.025 Uiso 1 1 calc R
C13 C 0.4227(4) 0.6561(5) 0.0485(6) 0.0328(16) Uani 1 1 d .
F1 F 0.4753(3) 0.6438(3) 0.1200(3) 0.0454(12) Uani 1 1 d .
F2 F 0.4565(3) 0.7175(3) -0.0156(3) 0.0447(12) Uani 1 1 d .
F3 F 0.3638(3) 0.7080(3) 0.0895(4) 0.0577(15) Uani 1 1 d .

loop_
_atom_site_aniso_label
_atom_site_aniso_U_11
_atom_site_aniso_U_22
_atom_site_aniso_U_33
_atom_site_aniso_U_23
_atom_site_aniso_U_13
_atom_site_aniso_U_12
Zn1 0.0207(7) 0.0152(6) 0.0221(6) 0.000 0.000 -0.0042(4)
S1 0.0215(9) 0.0173(8) 0.0245(8) 0.0011(6) -0.0027(6) -0.0038(6)
N1 0.030(3) 0.021(3) 0.027(3) 0.001(2) -0.004(2) -0.001(2)
N2 0.026(3) 0.020(2) 0.023(3) 0.006(2) -0.005(2) -0.009(2)
N3 0.022(3) 0.008(2) 0.028(3) -0.0015(19) -0.002(2) -0.0021(19)
N4 0.028(3) 0.013(2) 0.029(3) -0.003(2) -0.008(2) -0.002(2)
C1 0.028(4) 0.053(5) 0.043(4) 0.008(4) -0.012(3) -0.005(3)
C2 0.042(5) 0.029(4) 0.040(4) 0.000(3) -0.017(4) 0.004(3)
C3 0.049(5) 0.029(4) 0.033(4) 0.004(3) -0.015(3) -0.003(3)
C4 0.045(4) 0.021(3) 0.028(3) 0.005(3) -0.014(3) -0.013(3)
C5 0.023(3) 0.017(3) 0.024(3) -0.002(2) 0.001(3) -0.008(2)
C6 0.022(3) 0.022(3) 0.023(3) -0.003(2) 0.004(2) -0.006(2)
C7 0.017(3) 0.021(3) 0.027(3) -0.006(2) -0.001(2) -0.002(3)
C8 0.043(4) 0.036(4) 0.021(3) 0.009(3) -0.001(3) -0.007(3)
C9 0.038(4) 0.027(3) 0.027(3) 0.001(3) -0.004(3) -0.001(3)
C10 0.021(3) 0.026(3) 0.032(3) 0.001(3) 0.003(3) -0.001(3)
C11 0.019(3) 0.021(3) 0.029(3) 0.007(2) 0.001(3) -0.004(2)
C12 0.021(3) 0.017(3) 0.024(3) -0.002(2) -0.001(3) 0.000(2)
C13 0.031(4) 0.020(3) 0.048(4) -0.002(3) -0.002(3) -0.002(3)
F1 0.059(3) 0.036(2) 0.042(2) 0.0015(18) -0.020(2) -0.017(2)
F2 0.055(3) 0.026(2) 0.054(3) 0.0045(19) -0.010(2) -0.020(2)
F3 0.047(3) 0.033(3) 0.093(4) -0.025(3) 0.005(3) -0.006(2)

loop_
_atom_type_symbol
_atom_type_description
_atom_type_scat_dispersion_real
_atom_type_scat_dispersion_imag
_atom_type_scat_source
C C 0.0033 0.0016 'International Tables Vol C Tables 4.2.6.8 and 6.1.1.4'
H H 0.0000 0.0000 'International Tables Vol C Tables 4.2.6.8 and 6.1.1.4'
F F 0.0171 0.0103 'International Tables Vol C Tables 4.2.6.8 and 6.1.1.4'
N N 0.0061 0.0033 'International Tables Vol C Tables 4.2.6.8 and 6.1.1.4'
S S 0.1246 0.1234 'International Tables Vol C Tables 4.2.6.8 and 6.1.1.4'
Zn Zn 0.2839 1.4301 'International Tables Vol C Tables 4.2.6.8 and 6.1.1.4'

loop_
_geom_angle_atom_site_label_1
_geom_angle_atom_site_label_2
_geom_angle_atom_site_label_3
_geom_angle
_geom_angle_site_symmetry_1
_geom_angle_site_symmetry_3
_geom_angle_publ_flag
N2 Zn1 N2 119.9(3) 2 . y
N2 Zn1 S1 86.41(15) 2 2 y
N2 Zn1 S1 122.11(16) . 2 y
N2 Zn1 S1 122.11(16) 2 . y
N2 Zn1 S1 86.41(15) . . y
S1 Zn1 S1 124.13(9) 2 . y
C6 S1 Zn1 92.0(2) . . ?
C1 N1 C5 123.6(6) . . ?
C1 N1 H1X 118.2 . . ?
C5 N1 H1X 118.2 . . ?
C5 N2 N3 113.5(5) . . ?
C5 N2 Zn1 126.8(4) . . ?
N3 N2 Zn1 118.2(4) . . ?
C6 N3 N2 115.4(5) . . ?
C6 N4 C7 129.8(5) . . ?
C6 N4 H4A 115.1 . . ?
C7 N4 H4A 115.1 . . ?
C2 C1 N1 121.3(7) . . ?
C2 C1 H1 119.3 . . ?
N1 C1 H1 119.3 . . ?
C1 C2 C3 118.0(7) . . ?
C1 C2 H2 121.0 . . ?
C3 C2 H2 121.0 . . ?
C4 C3 C2 121.0(7) . . ?
C4 C3 H3 119.5 . . ?
C2 C3 H3 119.5 . . ?
C3 C4 C5 120.5(6) . . ?
C3 C4 H4 119.8 . . ?
C5 C4 H4 119.8 . . ?
N2 C5 N1 120.6(5) . . ?
N2 C5 C4 123.9(6) . . ?
N1 C5 C4 115.5(6) . . ?
N3 C6 N4 119.5(5) . . ?
N3 C6 S1 127.8(5) . . ?
N4 C6 S1 112.6(5) . . ?
C12 C7 C8 119.3(6) . . ?
C12 C7 N4 116.2(5) . . ?
C8 C7 N4 124.4(6) . . ?
C9 C8 C7 120.0(6) . . ?
C9 C8 H8 120.0 . . ?
C7 C8 H8 120.0 . . ?
C8 C9 C10 121.1(6) . . ?
C8 C9 H9 119.5 . . ?
C10 C9 H9 119.5 . . ?
C9 C10 C11 119.8(6) . . ?
C9 C10 C13 121.3(6) . . ?
C11 C10 C13 118.9(6) . . ?
C12 C11 C10 118.0(6) . . ?
C12 C11 H11 121.0 . . ?
C10 C11 H11 121.0 . . ?
C7 C12 C11 121.7(6) . . ?
C7 C12 H12 119.1 . . ?
C11 C12 H12 119.1 . . ?
F1 C13 F2 105.6(6) . . ?
F1 C13 F3 105.0(6) . . ?
F2 C13 F3 105.8(6) . . ?
F1 C13 C10 113.9(6) . . ?
F2 C13 C10 113.6(6) . . ?
F3 C13 C10 112.1(6) . . ?

loop_
_geom_bond_atom_site_label_1
_geom_bond_atom_site_label_2
_geom_bond_distance
_geom_bond_site_symmetry_2
_geom_bond_publ_flag
Zn1 N2 2.013(5) 2 y
Zn1 N2 2.013(5) . y
Zn1 S1 2.3034(16) 2 y
Zn1 S1 2.3034(16) . y
S1 C6 1.768(6) . y
N1 C1 1.367(9) . ?
N1 C5 1.367(8) . ?
N1 H1X 0.8800 . ?
N2 C5 1.320(8) . ?
N2 N3 1.384(7) . ?
N3 C6 1.282(8) . ?
N4 C6 1.401(8) . ?
N4 C7 1.417(8) . ?
N4 H4A 0.8800 . ?
C1 C2 1.330(11) . ?
C1 H1 0.9500 . ?
C2 C3 1.429(11) . ?
C2 H2 0.9500 . ?
C3 C4 1.346(10) . ?
C3 H3 0.9500 . ?
C4 C5 1.441(9) . ?
C4 H4 0.9500 . ?
C7 C12 1.377(9) . ?
C7 C8 1.399(9) . ?
C8 C9 1.368(10) . ?
C8 H8 0.9500 . ?
C9 C10 1.394(9) . ?
C9 H9 0.9500 . ?
C10 C11 1.405(9) . ?
C10 C13 1.476(9) . ?
C11 C12 1.403(9) . ?
C11 H11 0.9500 . ?
C12 H12 0.9500 . ?
C13 F1 1.344(9) . ?
C13 F2 1.344(8) . ?
C13 F3 1.353(9) . ?

loop_
_geom_hbond_atom_site_label_D
_geom_hbond_atom_site_label_H
_geom_hbond_atom_site_label_A
_geom_hbond_distance_DH
_geom_hbond_distance_HA
_geom_hbond_distance_DA
_geom_hbond_angle_DHA
_geom_hbond_site_symmetry_A
N1 H1X F2 0.88 2.34 3.046(7) 137.7 5_665
N4 H4A S1 0.88 2.57 3.445(6) 173.9 3_554

loop_
_geom_torsion_atom_site_label_1
_geom_torsion_atom_site_label_2
_geom_torsion_atom_site_label_3
_geom_torsion_atom_site_label_4
_geom_torsion
_geom_torsion_site_symmetry_1
N2 Zn1 S1 C6 126.4(3) 2
N2 Zn1 S1 C6 3.0(3) .
S1 Zn1 S1 C6 -123.9(2) 2
N2 Zn1 N2 C5 64.8(5) 2
S1 Zn1 N2 C5 -41.2(6) 2
S1 Zn1 N2 C5 -169.8(5) .
N2 Zn1 N2 N3 -130.3(5) 2
S1 Zn1 N2 N3 123.7(4) 2
S1 Zn1 N2 N3 -5.0(4) .
C5 N2 N3 C6 171.9(6) .
Zn1 N2 N3 C6 5.1(7) .
C5 N1 C1 C2 0.9(12) .
N1 C1 C2 C3 -2.1(12) .
C1 C2 C3 C4 3.3(12) .
C2 C3 C4 C5 -3.2(12) .
N3 N2 C5 N1 -3.4(9) .
Zn1 N2 C5 N1 162.1(5) .
N3 N2 C5 C4 178.2(6) .
Zn1 N2 C5 C4 -16.4(10) .
C1 N1 C5 N2 -179.2(7) .
C1 N1 C5 C4 -0.6(10) .
C3 C4 C5 N2 -179.6(7) .
C3 C4 C5 N1 1.8(11) .
N2 N3 C6 N4 179.0(5) .
N2 N3 C6 S1 -1.8(8) .
C7 N4 C6 N3 -17.7(10) .
C7 N4 C6 S1 163.0(5) .
Zn1 S1 C6 N3 -1.7(6) .
Zn1 S1 C6 N4 177.5(4) .
C6 N4 C7 C12 166.8(6) .
C6 N4 C7 C8 -15.8(11) .
C12 C7 C8 C9 0.9(11) .
N4 C7 C8 C9 -176.5(7) .
C7 C8 C9 C10 1.3(12) .
C8 C9 C10 C11 -2.2(11) .
C8 C9 C10 C13 174.9(7) .
C9 C10 C11 C12 0.9(9) .
C13 C10 C11 C12 -176.2(6) .
C8 C7 C12 C11 -2.2(10) .
N4 C7 C12 C11 175.4(6) .
C10 C11 C12 C7 1.3(10) .
C9 C10 C13 F1 32.8(10) .
C11 C10 C13 F1 -150.1(6) .
C9 C10 C13 F2 153.8(7) .
C11 C10 C13 F2 -29.1(9) .
C9 C10 C13 F3 -86.3(8) .
C11 C10 C13 F3 90.8(8) .
